data_7027974
loop_
_publ_author_name
'Kuang, Shan-Ming'
'Zhang, Zheng-Zhi'
'Wang, Qi-Guang'
'Mak, Thomas C. W.'

_publ_section_title
;
 Binuclear silver(I) complexes with polydentate phosphine ligands
 2-(diphenylphosphino)-6-[3-(2&#x2032;-pyridyl)pyrazol-1-yl]pyridine and
 2-(diphenylphosphino)-6-(pyrazol-1-yl)pyridine
;
_journal_issue 17
_journal_name_full 'Journal of the Chemical Society, Dalton Transactions'
_journal_page_first 2927
_journal_paper_doi 10.1039/a803704c
_journal_year 1998
_chemical_compound_source Synthesized
_chemical_formula_sum 'C44 H38 Ag2 Cl2 N8 O8 P2'
_chemical_formula_weight 1155.40
_chemical_name_common 2
_chemical_name_systematic
; 
 ? 
;
_space_group_IT_number 14
_symmetry_cell_setting P2(1)/c
_symmetry_space_group_name_Hall '-P 2ybc'
_symmetry_space_group_name_H-M 'P 1 21/c 1'
_atom_sites_solution_hydrogens geom
_atom_sites_solution_primary direct
_atom_sites_solution_secondary difmap
_audit_creation_method SHELXL
_cell_angle_alpha 90.00
_cell_angle_beta 99.88
_cell_angle_gamma 90.00
_cell_formula_units_Z 2
_cell_length_a 9.6630(10)
_cell_length_b 11.5570(10)
_cell_length_c 21.344(7)
_cell_measurement_reflns_used 25
_cell_measurement_temperature 293(2)
_cell_measurement_theta_max 52
_cell_measurement_theta_min 3
_cell_volume 2348.2(8)
_computing_molecular_graphics 'SIEMENS SHELXTL PC'
_computing_structure_refinement 'SHELXL-93 (Sheldrick, 1993)'
_computing_structure_solution 'SHELXS-86 (Sheldrick, 1990)'
_diffrn_ambient_temperature 293(2)
_diffrn_radiation_monochromator graphite
_diffrn_radiation_source 'fine-focus sealed tube'
_diffrn_radiation_type MoK\a
_diffrn_radiation_wavelength 0.71073
_diffrn_reflns_av_R_equivalents 0.0405
_diffrn_reflns_av_sigmaI/netI 0.0565
_diffrn_reflns_limit_h_max 12
_diffrn_reflns_limit_h_min -1
_diffrn_reflns_limit_k_max 15
_diffrn_reflns_limit_k_min -1
_diffrn_reflns_limit_l_max 27
_diffrn_reflns_limit_l_min -27
_diffrn_reflns_number 6979
_diffrn_reflns_theta_max 27.50
_diffrn_reflns_theta_min 1.94
_diffrn_standards_decay_% 0
_diffrn_standards_interval_count 100
_diffrn_standards_interval_time 38min.
_diffrn_standards_number 3
_exptl_absorpt_coefficient_mu 1.077
_exptl_absorpt_correction_T_max 0.835
_exptl_absorpt_correction_T_min 0.731
_exptl_absorpt_correction_type PSI
_exptl_crystal_colour colorless
_exptl_crystal_density_diffrn 1.634
_exptl_crystal_description plate
_exptl_crystal_F_000 1160
_exptl_crystal_size_max 0.45
_exptl_crystal_size_mid 0.38
_exptl_crystal_size_min 0.31
_refine_diff_density_max 0.721
_refine_diff_density_min -0.718
_refine_diff_density_rms 0.109
_refine_ls_extinction_method none
_refine_ls_goodness_of_fit_all 1.114
_refine_ls_goodness_of_fit_obs 1.363
_refine_ls_matrix_type full
_refine_ls_number_parameters 298
_refine_ls_number_reflns 5401
_refine_ls_number_restraints 0
_refine_ls_restrained_S_all 1.170
_refine_ls_restrained_S_obs 1.363
_refine_ls_R_factor_all 0.0923
_refine_ls_R_factor_obs 0.0550
_refine_ls_shift/esd_max -0.003
_refine_ls_shift/esd_mean 0.000
_refine_ls_structure_factor_coef Fsqd
_refine_ls_weighting_details 'w=1/[\s^2^(Fo^2^)+(0.0738P)^2^+11.1106P] where P=(Fo^2^+2Fc^2^)/3'
_refine_ls_weighting_scheme calc
_refine_ls_wR_factor_all 0.1614
_refine_ls_wR_factor_obs 0.1281
_reflns_number_observed 3726
_reflns_number_total 5409
_reflns_observed_criterion >2sigma(I)
_cod_data_source_file C803704sup1.cif
_cod_data_source_block 2
_cod_depositor_comments
;
The following automatic conversions were performed:

'_refine_ls_weighting_scheme' value 'calc
w=1/[\s^2^(Fo^2^)+(0.0738P)^2^+11.1106P] where P=(Fo^2^+2Fc^2^)/3'
was changed to 'calc'. New tag '_refine_ls_weighting_details' was
created. The value of the new tag was set to
'w=1/[\s^2^(Fo^2^)+(0.0738P)^2^+11.1106P] where P=(Fo^2^+2Fc^2^)/3'.

Automatic conversion script
Id: cif_fix_values 3143 2015-03-26 13:38:13Z robertas 
;
_cod_original_sg_symbol_H-M monoclinic
_cod_database_code 7027974

loop_
_symmetry_equiv_pos_as_xyz
'x, y, z'
'-x, y+1/2, -z+1/2'
'-x, -y, -z'
'x, -y-1/2, z-1/2'

loop_
_atom_site_aniso_label
_atom_site_aniso_U_11
_atom_site_aniso_U_22
_atom_site_aniso_U_33
_atom_site_aniso_U_23
_atom_site_aniso_U_13
_atom_site_aniso_U_12
Ag1 0.0510(3) 0.0434(3) 0.0423(3) 0.0093(2) 0.0227(2) 0.0038(3)
P1 0.0373(9) 0.0295(8) 0.0300(8) 0.0013(6) 0.0105(6) -0.0008(7)
Cl1 0.077(2) 0.090(2) 0.0564(13) 0.0086(12) 0.0158(11) 0.0090(14)
O1 0.137(10) 0.201(14) 0.192(13) 0.009(11) -0.028(9) -0.046(10)
O2 0.140(10) 0.275(17) 0.135(9) -0.031(10) 0.020(8) 0.095(11)
O3 0.323(19) 0.164(11) 0.085(7) 0.001(7) 0.093(9) 0.007(11)
O4 0.251(17) 0.159(12) 0.356(22) 0.164(14) 0.166(16) 0.066(12)
N1 0.060(4) 0.034(3) 0.052(4) 0.002(3) 0.019(3) -0.002(3)
N2 0.051(3) 0.036(3) 0.039(3) -0.009(2) 0.009(3) 0.002(3)
N3 0.035(3) 0.031(3) 0.030(3) -0.003(2) 0.007(2) -0.004(2)
N4 0.049(4) 0.078(6) 0.100(7) 0.003(5) 0.011(4) -0.007(4)
C1 0.068(5) 0.035(4) 0.063(5) 0.001(4) 0.009(4) 0.002(4)
C2 0.095(7) 0.046(5) 0.063(5) -0.012(4) 0.004(5) 0.019(5)
C3 0.092(7) 0.058(5) 0.047(4) -0.017(4) 0.016(4) 0.022(5)
C4 0.045(4) 0.040(4) 0.037(3) -0.002(3) 0.008(3) 0.001(3)
C5 0.081(6) 0.047(4) 0.039(4) -0.009(3) 0.021(4) 0.004(4)
C6 0.090(6) 0.059(5) 0.030(3) 0.007(3) 0.018(4) 0.002(5)
C7 0.065(5) 0.041(4) 0.036(3) 0.002(3) 0.012(3) 0.000(4)
C8 0.039(3) 0.034(3) 0.031(3) -0.002(3) 0.009(3) 0.000(3)
C9 0.047(4) 0.056(5) 0.043(4) 0.011(3) 0.010(3) -0.001(4)
C10 0.038(4) 0.096(7) 0.058(5) 0.020(5) 0.010(4) 0.011(5)
C11 0.070(6) 0.073(7) 0.081(6) 0.026(5) 0.030(5) 0.037(5)
C12 0.081(7) 0.045(5) 0.084(7) 0.004(4) 0.026(6) 0.024(5)
C13 0.062(5) 0.040(4) 0.060(5) -0.002(4) 0.017(4) 0.005(4)
C14 0.040(4) 0.039(4) 0.040(3) 0.006(3) 0.018(3) 0.001(3)
C15 0.047(4) 0.050(4) 0.054(4) 0.000(4) 0.015(3) -0.007(4)
C16 0.049(5) 0.060(5) 0.088(7) 0.001(5) 0.020(5) -0.015(4)
C17 0.043(5) 0.068(6) 0.099(8) -0.013(6) -0.007(5) -0.014(4)
C18 0.065(6) 0.060(5) 0.065(6) -0.010(4) -0.017(5) 0.001(5)
C19 0.055(5) 0.041(4) 0.046(4) -0.004(3) 0.006(3) -0.001(3)
C20 0.038(3) 0.034(3) 0.042(4) -0.004(3) 0.012(3) 0.002(3)
C21 0.034(4) 0.069(6) 0.086(6) -0.005(5) 0.012(4) -0.001(4)
C22 0.051(6) 0.129(11) 0.102(9) -0.033(8) -0.002(5) 0.006(6)

loop_
_atom_site_label
_atom_site_type_symbol
_atom_site_fract_x
_atom_site_fract_y
_atom_site_fract_z
_atom_site_U_iso_or_equiv
_atom_site_thermal_displace_type
_atom_site_occupancy
_atom_site_calc_flag
_atom_site_refinement_flags
Ag1 Ag 0.41485(6) 0.09646(5) 0.01892(3) 0.0438(2) Uani 1 d .
P1 P 0.4794(2) -0.18211(14) 0.06236(7) 0.0317(4) Uani 1 d .
Cl1 Cl 0.2050(3) 0.6279(3) 0.28412(11) 0.0739(7) Uani 1 d .
O1 O 0.3162(13) 0.6962(13) 0.3177(7) 0.183(6) Uani 1 d .
O2 O 0.0792(12) 0.6714(14) 0.2976(6) 0.184(6) Uani 1 d .
O3 O 0.2123(18) 0.6337(11) 0.2229(5) 0.184(6) Uani 1 d .
O4 O 0.2296(17) 0.5195(12) 0.3104(9) 0.242(9) Uani 1 d .
N1 N 0.3625(7) 0.2408(5) 0.0926(3) 0.0475(15) Uani 1 d .
N2 N 0.3410(6) 0.1944(5) 0.1482(3) 0.0417(13) Uani 1 d .
N3 N 0.4135(5) 0.0131(4) 0.1179(2) 0.0318(11) Uani 1 d .
N4 N 0.1712(8) 0.0634(8) -0.0253(4) 0.076(2) Uani 1 d .
C1 C 0.3165(9) 0.3476(7) 0.0934(4) 0.056(2) Uani 1 d .
H1B H 0.3187(9) 0.4022(7) 0.0598(4) 0.080 Uiso 1 d R
C2 C 0.2660(11) 0.3720(8) 0.1481(4) 0.069(3) Uani 1 d .
H2B H 0.2269(11) 0.4438(8) 0.1595(4) 0.080 Uiso 1 d R
C3 C 0.2815(10) 0.2737(8) 0.1822(4) 0.066(2) Uani 1 d .
H3A H 0.2556(10) 0.2611(8) 0.2231(4) 0.080 Uiso 1 d R
C4 C 0.3785(7) 0.0788(6) 0.1641(3) 0.040(2) Uani 1 d .
C5 C 0.3771(10) 0.0382(7) 0.2250(4) 0.055(2) Uani 1 d .
H5A H 0.3526(10) 0.0887(7) 0.2571(4) 0.080 Uiso 1 d R
C6 C 0.4101(10) -0.0760(7) 0.2377(3) 0.059(2) Uani 1 d .
H6A H 0.4086(10) -0.1079(7) 0.2791(3) 0.080 Uiso 1 d R
C7 C 0.4447(8) -0.1460(7) 0.1901(3) 0.047(2) Uani 1 d .
H7A H 0.4679(8) -0.2260(7) 0.1978(3) 0.080 Uiso 1 d R
C8 C 0.4466(7) -0.0978(6) 0.1312(3) 0.0343(13) Uani 1 d .
C9 C 0.7234(8) -0.2655(7) 0.1355(3) 0.048(2) Uani 1 d .
H9A H 0.7417(8) -0.1861(7) 0.1472(3) 0.080 Uiso 1 d R
C10 C 0.8229(9) -0.3504(9) 0.1571(4) 0.064(2) Uani 1 d .
H10A H 0.9098(9) -0.3295(9) 0.1837(4) 0.080 Uiso 1 d R
C11 C 0.7969(11) -0.4644(9) 0.1404(5) 0.072(3) Uani 1 d .
H11A H 0.8654(11) -0.5228(9) 0.1552(5) 0.080 Uiso 1 d R
C12 C 0.6740(11) -0.4950(8) 0.1027(5) 0.069(3) Uani 1 d .
H12A H 0.6558(11) -0.5747(8) 0.0917(5) 0.080 Uiso 1 d R
C13 C 0.5747(9) -0.4117(7) 0.0805(4) 0.053(2) Uani 1 d .
H13A H 0.4891(9) -0.4341(7) 0.0535(4) 0.080 Uiso 1 d R
C14 C 0.5977(7) -0.2960(6) 0.0970(3) 0.0384(15) Uani 1 d .
C15 C 0.2433(8) -0.3156(7) 0.0766(4) 0.049(2) Uani 1 d .
H15A H 0.2893(8) -0.3291(7) 0.1196(4) 0.080 Uiso 1 d R
C16 C 0.1115(9) -0.3600(8) 0.0557(5) 0.065(2) Uani 1 d .
H16A H 0.0655(9) -0.4047(8) 0.0840(5) 0.080 Uiso 1 d R
C17 C 0.0457(9) -0.3396(9) -0.0059(5) 0.072(3) Uani 1 d .
H17A H -0.0461(9) -0.3712(9) -0.0202(5) 0.080 Uiso 1 d R
C18 C 0.1094(10) -0.2753(8) -0.0467(5) 0.067(2) Uani 1 d .
H18A H 0.0621(10) -0.2610(8) -0.0893(5) 0.080 Uiso 1 d R
C19 C 0.2433(8) -0.2311(6) -0.0256(4) 0.048(2) Uani 1 d .
H19A H 0.2893(8) -0.1871(6) -0.0542(4) 0.080 Uiso 1 d R
C20 C 0.3098(7) -0.2498(6) 0.0355(3) 0.0375(14) Uani 1 d .
C21 C 0.0761(9) 0.0586(8) -0.0639(5) 0.063(2) Uani 1 d .
C22 C -0.0468(11) 0.0496(12) -0.1126(6) 0.096(4) Uani 1 d .

loop_
_atom_type_symbol
_atom_type_description
_atom_type_scat_dispersion_real
_atom_type_scat_dispersion_imag
_atom_type_scat_source
C C 0.0033 0.0016 'International Tables Vol C Tables 4.2.6.8 and 6.1.1.4'
H H 0.0000 0.0000 'International Tables Vol C Tables 4.2.6.8 and 6.1.1.4'
N N 0.0061 0.0033 'International Tables Vol C Tables 4.2.6.8 and 6.1.1.4'
O O 0.0106 0.0060 'International Tables Vol C Tables 4.2.6.8 and 6.1.1.4'
P P 0.1023 0.0942 'International Tables Vol C Tables 4.2.6.8 and 6.1.1.4'
Cl Cl 0.1484 0.1585 'International Tables Vol C Tables 4.2.6.8 and 6.1.1.4'
Ag Ag -0.8971 1.1015 'International Tables Vol C Tables 4.2.6.8 and 6.1.1.4'

loop_
_geom_angle_atom_site_label_1
_geom_angle_atom_site_label_2
_geom_angle_atom_site_label_3
_geom_angle
_geom_angle_site_symmetry_1
_geom_angle_site_symmetry_3
N3 Ag1 P1 155.08(14) . 3_655
N3 Ag1 N1 70.0(2) . .
P1 Ag1 N1 110.72(15) 3_655 .
N3 Ag1 N4 97.6(3) . .
P1 Ag1 N4 107.1(2) 3_655 .
N1 Ag1 N4 93.7(3) . .
N3 Ag1 Ag1 91.49(13) . 3_655
P1 Ag1 Ag1 77.64(5) 3_655 3_655
N1 Ag1 Ag1 152.7(2) . 3_655
N4 Ag1 Ag1 108.9(2) . 3_655
C14 P1 C20 106.7(3) . .
C14 P1 C8 104.0(3) . .
C20 P1 C8 102.2(3) . .
C14 P1 Ag1 106.2(2) . 3_655
C20 P1 Ag1 115.3(2) . 3_655
C8 P1 Ag1 121.2(2) . 3_655
O3 Cl1 O4 114.4(10) . .
O3 Cl1 O2 112.6(9) . .
O4 Cl1 O2 109.9(9) . .
O3 Cl1 O1 107.8(9) . .
O4 Cl1 O1 103.7(11) . .
O2 Cl1 O1 107.8(9) . .
C1 N1 N2 105.0(6) . .
C1 N1 Ag1 140.4(6) . .
N2 N1 Ag1 112.4(4) . .
N1 N2 C3 110.1(6) . .
N1 N2 C4 121.1(5) . .
C3 N2 C4 128.8(7) . .
C4 N3 C8 118.0(5) . .
C4 N3 Ag1 118.6(4) . .
C8 N3 Ag1 123.4(4) . .
C21 N4 Ag1 156.0(8) . .
N1 C1 C2 112.1(8) . .
C3 C2 C1 105.3(8) . .
C2 C3 N2 107.5(8) . .
N3 C4 C5 123.1(7) . .
N3 C4 N2 116.6(6) . .
C5 C4 N2 120.3(6) . .
C6 C5 C4 118.1(7) . .
C5 C6 C7 119.6(7) . .
C8 C7 C6 118.5(7) . .
N3 C8 C7 122.7(6) . .
N3 C8 P1 113.9(4) . .
C7 C8 P1 123.2(5) . .
C14 C9 C10 120.0(8) . .
C11 C10 C9 120.2(9) . .
C12 C11 C10 120.2(8) . .
C11 C12 C13 120.3(9) . .
C12 C13 C14 120.7(8) . .
C13 C14 C9 118.6(7) . .
C13 C14 P1 122.1(6) . .
C9 C14 P1 118.8(6) . .
C16 C15 C20 119.9(8) . .
C15 C16 C17 119.8(9) . .
C18 C17 C16 121.0(8) . .
C17 C18 C19 119.2(8) . .
C20 C19 C18 120.5(8) . .
C19 C20 C15 119.5(7) . .
C19 C20 P1 118.9(5) . .
C15 C20 P1 121.5(6) . .
N4 C21 C22 178.4(12) . .

loop_
_geom_bond_atom_site_label_1
_geom_bond_atom_site_label_2
_geom_bond_distance
_geom_bond_site_symmetry_2
Ag1 N3 2.324(5) .
Ag1 P1 2.375(2) 3_655
Ag1 N1 2.405(6) .
Ag1 N4 2.412(8) .
Ag1 Ag1 2.9643(11) 3_655
P1 C14 1.816(7) .
P1 C20 1.817(7) .
P1 C8 1.836(6) .
P1 Ag1 2.375(2) 3_655
Cl1 O3 1.323(10) .
Cl1 O4 1.376(11) .
Cl1 O2 1.390(11) .
Cl1 O1 1.424(12) .
N1 C1 1.313(10) .
N1 N2 1.350(8) .
N2 C3 1.357(9) .
N2 C4 1.410(9) .
N3 C4 1.333(8) .
N3 C8 1.340(8) .
N4 C21 1.126(11) .
C1 C2 1.369(12) .
C2 C3 1.343(12) .
C4 C5 1.385(10) .
C5 C6 1.373(11) .
C6 C7 1.384(11) .
C7 C8 1.376(9) .
C9 C14 1.390(10) .
C9 C10 1.396(11) .
C10 C11 1.376(15) .
C11 C12 1.362(14) .
C12 C13 1.384(11) .
C13 C14 1.390(10) .
C15 C16 1.375(11) .
C15 C20 1.398(10) .
C16 C17 1.378(14) .
C17 C18 1.369(14) .
C18 C19 1.392(11) .
C19 C20 1.369(10) .
C21 C22 1.441(14) .
